data_7710870
loop_
_publ_author_name
'Jia, Shuwen'
'Fan, Lingyue'
'Zheng, Chun-Yang'
'Jin, Sai'
'Li, Dongfeng'

_publ_section_title
;
 Mixed-valence {FeII2FeIII4} hexanuclear complexes with thermally induced
 Fe(III) spin crossover behavior
;
_journal_name_full 'Dalton Transactions'
_journal_paper_doi 10.1039/D2DT02041F
_journal_year 2022
_chemical_formula_moiety 'C104 H110 B2 Fe6 N34 O2, 2(Cl0.926 O4), 4(Cl O4)'
_chemical_formula_sum 'C100 H106 B2 Cl5.84 Fe6 N38 O26'
_chemical_formula_weight 2819.97
_chemical_name_systematic 1-298K
_space_group_crystal_system monoclinic
_space_group_IT_number 15
_space_group_name_Hall '-C 2yc'
_space_group_name_H-M_alt 'C 1 2/c 1'
_atom_sites_solution_hydrogens geom
_audit_creation_date 2021-09-22
_audit_creation_method
;
Olex2 1.3
(compiled 2020.11.12 svn.r5f609507 for OlexSys, GUI svn.r6272)
;
_audit_update_record
;
2021-12-07 deposited with the CCDC.	2022-07-29 downloaded from the CCDC.
;
_cell_angle_alpha 90
_cell_angle_beta 96.334(4)
_cell_angle_gamma 90
_cell_formula_units_Z 4
_cell_length_a 25.421(5)
_cell_length_b 22.267(4)
_cell_length_c 24.753(5)
_cell_measurement_reflns_used 9965
_cell_measurement_temperature 298
_cell_measurement_theta_max 27.4950
_cell_measurement_theta_min 2.1814
_cell_volume 13926(5)
_computing_cell_refinement 'SAINT v7.68A (Bruker, 2009)'
_computing_data_reduction 'SAINT v7.68A (Bruker, 2009)'
_computing_molecular_graphics 'Olex2 1.3 (Dolomanov et al., 2009)'
_computing_publication_material 'Olex2 1.3 (Dolomanov et al., 2009)'
_computing_structure_refinement 'SHELXL 2018/3 (Sheldrick, 2015)'
_computing_structure_solution 'SHELXT 2018/2 (Sheldrick, 2018)'
_diffrn_ambient_temperature 298
_diffrn_measured_fraction_theta_full 0.996
_diffrn_measured_fraction_theta_max 0.989
_diffrn_measurement_device_type 'Bruker APEX-II CCD'
_diffrn_measurement_method '\f and \w scans'
_diffrn_radiation_monochromator graphite
_diffrn_radiation_type MoK\a
_diffrn_radiation_wavelength 0.71073
_diffrn_reflns_av_R_equivalents 0.0457
_diffrn_reflns_av_unetI/netI 0.0523
_diffrn_reflns_Laue_measured_fraction_full 0.996
_diffrn_reflns_Laue_measured_fraction_max 0.989
_diffrn_reflns_limit_h_max 36
_diffrn_reflns_limit_h_min -36
_diffrn_reflns_limit_k_max 31
_diffrn_reflns_limit_k_min -28
_diffrn_reflns_limit_l_max 35
_diffrn_reflns_limit_l_min -28
_diffrn_reflns_number 72480
_diffrn_reflns_point_group_measured_fraction_full 0.996
_diffrn_reflns_point_group_measured_fraction_max 0.989
_diffrn_reflns_theta_full 25.242
_diffrn_reflns_theta_max 30.609
_diffrn_reflns_theta_min 1.423
_diffrn_source_current 30.0
_diffrn_source_power 1.5
_diffrn_source_voltage 50.0
_diffrn_standards_number 0
_exptl_absorpt_coefficient_mu 0.796
_exptl_absorpt_correction_type none
_exptl_crystal_colour 'metallic dark black'
_exptl_crystal_colour_lustre metallic
_exptl_crystal_colour_modifier dark
_exptl_crystal_colour_primary black
_exptl_crystal_density_diffrn 1.345
_exptl_crystal_description block
_exptl_crystal_F_000 5781
_exptl_crystal_size_max 0.3
_exptl_crystal_size_mid 0.2
_exptl_crystal_size_min 0.2
_refine_diff_density_max 0.991
_refine_diff_density_min -0.919
_refine_diff_density_rms 0.082
_refine_ls_extinction_method none
_refine_ls_goodness_of_fit_ref 1.015
_refine_ls_hydrogen_treatment constr
_refine_ls_matrix_type full
_refine_ls_number_parameters 807
_refine_ls_number_reflns 21208
_refine_ls_number_restraints 30
_refine_ls_restrained_S_all 1.037
_refine_ls_R_factor_all 0.1083
_refine_ls_R_factor_gt 0.0630
_refine_ls_shift/su_max 0.001
_refine_ls_shift/su_mean 0.000
_refine_ls_structure_factor_coef Fsqd
_refine_ls_weighting_details 'w=1/[\s^2^(Fo^2^)+(0.1097P)^2^+14.3972P] where P=(Fo^2^+2Fc^2^)/3'
_refine_ls_weighting_scheme calc
_refine_ls_wR_factor_gt 0.1770
_refine_ls_wR_factor_ref 0.2104
_reflns_Friedel_coverage 0.000
_reflns_number_gt 12737
_reflns_number_total 21208
_reflns_threshold_expression 'I > 2\s(I)'
_cod_data_source_file d2dt02041f2.cif
_cod_data_source_block mo_150508b_0m_sq
_cod_original_cell_volume 13926(4)
_cod_database_code 7710870
_shelx_shelxl_version_number 2018/3
_shelx_space_group_comment
;
The symmetry employed for this shelxl refinement is uniquely defined
by the following loop, which should always be used as a source of
symmetry information in preference to the above space-group names.
They are only intended as comments.
;
_shelx_estimated_absorpt_t_max 0.857
_shelx_estimated_absorpt_t_min 0.796
_olex2_refinement_description
;
1. Fixed Uiso
 At 1.2 times of:
  All B(H) groups, All C(H) groups, All C(H,H) groups
 At 1.5 times of:
  All C(H,H,H) groups
2. Restrained distances
 Cl2-O8 = Cl2-O6 = Cl2-O7 = Cl2-O9 = Cl1-O2 = Cl1-O3 = Cl1-O5 = Cl1-O4 = Cl3-
 O10 = Cl3-O13 = Cl3-O11 = Cl3-O12
 1.44 with sigma of 0.01
 O6-O8 = O6-O7 = O6-O9 = O8-O7 = O8-O9 = O7-O9
 2.35 with sigma of 0.02
3. Uiso/Uaniso restraints and constraints
Uanis(O9) \\sim Ueq: with sigma of 0.01 and sigma for terminal atoms of 0.02
Uanis(O8) \\sim Ueq: with sigma of 0.01 and sigma for terminal atoms of 0.02
4.a Ternary CH refined with riding coordinates:
 B1(H1)
4.b Secondary CH2 refined with riding coordinates:
 C28(H28A,H28B), C39(H39A,H39B), C40(H40A,H40B), C46(H46A,H46B), C22(H22A,
 H22B), C16(H16A,H16B)
4.c Aromatic/amide H refined with riding coordinates:
 C14(H14), C8(H8), C4(H4), C6(H6), C12(H12), C10(H10), C27(H27), C33(H33),
 C45(H45), C34(H34), C51(H51), C18(H18), C21(H21), C26(H26), C50(H50), C30(H30),
  C37(H37), C20(H20), C35(H35), C48(H48), C32(H32), C19(H19), C31(H31),
 C49(H49), C42(H42), C36(H36), C24(H24), C44(H44), C43(H43), C25(H25)
4.d Idealised Me refined as rotating group:
 C15(H15A,H15B,H15C), C7(H7A,H7B,H7C), C11(H11A,H11B,H11C), C52(H52A,H52B,H52C)
;
_platon_squeeze_void_probe_radius 1.20
_olex2_submission_special_instructions 'No special instructions were received'

loop_
_space_group_symop_operation_xyz
'x, y, z'
'-x, y, -z+1/2'
'x+1/2, y+1/2, z'
'-x+1/2, y+1/2, -z+1/2'
'-x, -y, -z'
'x, -y, z-1/2'
'-x+1/2, -y+1/2, -z'
'x+1/2, -y+1/2, z-1/2'

loop_
_atom_site_label
_atom_site_type_symbol
_atom_site_fract_x
_atom_site_fract_y
_atom_site_fract_z
_atom_site_U_iso_or_equiv
_atom_site_adp_type
_atom_site_occupancy
_atom_site_site_symmetry_order
_atom_site_calc_flag
_atom_site_refinement_flags_posn
_atom_site_refinement_flags_adp
_atom_site_refinement_flags_occupancy
_atom_site_disorder_assembly
_atom_site_disorder_group
Fe1 Fe 0.25824(2) 0.36304(2) 0.57871(2) 0.03334(10) Uani 1 1 d . . . . .
Fe2 Fe 0.38475(2) 0.21159(2) 0.54741(2) 0.04272(12) Uani 1 1 d . . . . .
Fe3 Fe 0.34556(2) 0.54793(2) 0.51719(2) 0.04636(12) Uani 1 1 d . . . . .
Cl3 Cl 0.28981(4) 0.25453(5) 0.85993(4) 0.0676(5) Uani 0.926(5) 1 d D . . . .
Cl1 Cl 0.08679(5) 0.56680(6) 0.46425(7) 0.0958(4) Uani 1 1 d D . . . .
N8 N 0.23364(10) 0.28865(10) 0.61252(10) 0.0399(5) Uani 1 1 d . . . . .
N4 N 0.30556(10) 0.37829(11) 0.64704(10) 0.0423(5) Uani 1 1 d . . . . .
N1 N 0.17735(10) 0.33505(11) 0.48364(10) 0.0431(5) Uani 1 1 d . . . . .
N6 N 0.20366(10) 0.40837(11) 0.61339(11) 0.0456(6) Uani 1 1 d . . . . .
O1 O 0.40688(11) 0.50979(13) 0.51438(13) 0.0726(7) Uani 1 1 d . . . . .
N5 N 0.28833(11) 0.36525(12) 0.69526(10) 0.0487(6) Uani 1 1 d . . . . .
N2 N 0.34595(10) 0.28713(12) 0.54301(11) 0.0483(6) Uani 1 1 d . . . . .
N9 N 0.22207(11) 0.28805(12) 0.66445(11) 0.0501(6) Uani 1 1 d . . . . .
N16 N 0.34241(14) 0.56520(13) 0.60150(13) 0.0589(7) Uani 1 1 d . . . . .
N13 N 0.41123(10) 0.20883(13) 0.47260(12) 0.0515(6) Uani 1 1 d . . . . .
N7 N 0.19638(11) 0.39632(13) 0.66548(11) 0.0524(6) Uani 1 1 d . . . . .
N14 N 0.38086(11) 0.63417(12) 0.51785(13) 0.0536(7) Uani 1 1 d . . . . .
N10 N 0.43191(12) 0.13360(13) 0.55624(12) 0.0567(7) Uani 1 1 d . . . . .
N17 N 0.31367(14) 0.55215(13) 0.43435(13) 0.0594(7) Uani 1 1 d . . . . .
N12 N 0.37354(11) 0.18733(13) 0.62550(11) 0.0542(7) Uani 1 1 d . . . . .
N11 N 0.45547(11) 0.25131(14) 0.57740(13) 0.0581(7) Uani 1 1 d . . . . .
N3 N 0.29837(13) 0.47497(13) 0.52745(13) 0.0577(7) Uani 1 1 d . . . . .
N15 N 0.27494(11) 0.60661(13) 0.51679(13) 0.0580(7) Uani 1 1 d . . . . .
C2 C 0.31171(10) 0.31821(12) 0.55282(11) 0.0355(5) Uani 1 1 d . . . . .
C3 C 0.28213(11) 0.43253(13) 0.54671(12) 0.0401(6) Uani 1 1 d . . . . .
C14 C 0.22805(12) 0.23218(13) 0.59472(13) 0.0433(6) Uani 1 1 d . . . . .
H14 H 0.233156 0.219621 0.559842 0.052 Uiso 1 1 calc R U . . .
C1 C 0.21014(10) 0.34762(11) 0.51782(11) 0.0355(5) Uani 1 1 d . . . . .
C8 C 0.17226(13) 0.45458(15) 0.59767(15) 0.0526(8) Uani 1 1 d . . . . .
H8 H 0.169664 0.472042 0.563347 0.063 Uiso 1 1 calc R U . . .
C4 C 0.35618(13) 0.39379(14) 0.65743(14) 0.0507(7) Uani 1 1 d . . . . .
H4 H 0.377621 0.405418 0.631161 0.061 Uiso 1 1 calc R U . . .
C13 C 0.21347(15) 0.19449(16) 0.63576(16) 0.0591(9) Uani 1 1 d . . . . .
C38 C 0.34857(16) 0.68149(15) 0.51894(16) 0.0602(9) Uani 1 1 d . . . . .
C6 C 0.32849(16) 0.37208(17) 0.73503(14) 0.0603(9) Uani 1 1 d . . . . .
H6 H 0.326504 0.365478 0.771849 0.072 Uiso 1 1 calc R U . . .
C28 C 0.43160(15) 0.10722(17) 0.50134(16) 0.0608(9) Uani 1 1 d . . . . .
H28A H 0.400191 0.082725 0.493081 0.073 Uiso 1 1 calc R U . . .
H28B H 0.462387 0.081712 0.500164 0.073 Uiso 1 1 calc R U . . .
C12 C 0.21002(15) 0.23248(17) 0.67870(16) 0.0607(9) Uani 1 1 d . . . . .
H12 H 0.200716 0.221234 0.712561 0.073 Uiso 1 1 calc R U . . .
O5 O 0.12572(15) 0.52534(17) 0.4815(2) 0.1345(19) Uani 1 1 d D . . . .
C29 C 0.43225(13) 0.15640(19) 0.46007(15) 0.0603(9) Uani 1 1 d . . . . .
C10 C 0.15992(16) 0.4341(2) 0.68122(18) 0.0700(11) Uani 1 1 d . . . . .
H10 H 0.147406 0.433959 0.715135 0.084 Uiso 1 1 calc R U . . .
C5 C 0.37276(15) 0.39032(18) 0.71260(16) 0.0625(9) Uani 1 1 d . . . . .
C9 C 0.14391(16) 0.4730(2) 0.6397(2) 0.0730(11) Uani 1 1 d . . . . .
C27 C 0.35462(16) 0.2221(2) 0.66276(15) 0.0648(10) Uani 1 1 d . . . . .
H27 H 0.347577 0.262270 0.654562 0.078 Uiso 1 1 calc R U . . .
C39 C 0.29069(16) 0.66963(16) 0.5073(2) 0.0689(11) Uani 1 1 d . . . . .
H39A H 0.271891 0.695904 0.529795 0.083 Uiso 1 1 calc R U . . .
H39B H 0.279642 0.679848 0.469614 0.083 Uiso 1 1 calc R U . . .
C47 C 0.26304(18) 0.56817(18) 0.42498(19) 0.0718(11) Uani 1 1 d . . . . .
O10 O 0.31604(18) 0.31046(19) 0.8615(2) 0.1288(16) Uani 1 1 d D . . . .
C17 C 0.49704(14) 0.2135(2) 0.58737(17) 0.0682(11) Uani 1 1 d . . . . .
C41 C 0.2980(2) 0.59052(18) 0.61496(18) 0.0732(11) Uani 1 1 d . . . . .
C33 C 0.40597(15) 0.2528(2) 0.4355(2) 0.0724(11) Uani 1 1 d . . . . .
H33 H 0.391235 0.289218 0.444418 0.087 Uiso 1 1 calc R U . . .
C45 C 0.3830(2) 0.55292(19) 0.63947(17) 0.0743(11) Uani 1 1 d . . . . .
H45 H 0.413521 0.535594 0.628867 0.089 Uiso 1 1 calc R U . . .
C40 C 0.25480(17) 0.5993(2) 0.5708(2) 0.0775(12) Uani 1 1 d . . . . .
H40A H 0.234658 0.634725 0.578477 0.093 Uiso 1 1 calc R U . . .
H40B H 0.231133 0.565060 0.569475 0.093 Uiso 1 1 calc R U . . .
C46 C 0.23635(16) 0.5860(2) 0.4731(2) 0.0796(13) Uani 1 1 d . . . . .
H46A H 0.211138 0.617864 0.463023 0.096 Uiso 1 1 calc R U . . .
H46B H 0.217104 0.551987 0.485532 0.096 Uiso 1 1 calc R U . . .
C22 C 0.4047(2) 0.09384(19) 0.59267(19) 0.0804(13) Uani 1 1 d . . . . .
H22A H 0.429141 0.063257 0.607983 0.097 Uiso 1 1 calc R U . . .
H22B H 0.375178 0.073911 0.571865 0.097 Uiso 1 1 calc R U . . .
C23 C 0.3852(2) 0.1294(2) 0.63730(18) 0.0788(13) Uani 1 1 d . . . . .
C34 C 0.43303(16) 0.6429(2) 0.5270(2) 0.0757(12) Uani 1 1 d . . . . .
H34 H 0.455501 0.609952 0.527192 0.091 Uiso 1 1 calc R U . . .
C51 C 0.3392(2) 0.53288(18) 0.39366(18) 0.0785(13) Uani 1 1 d . . . . .
H51 H 0.374609 0.521974 0.400690 0.094 Uiso 1 1 calc R U . . .
C18 C 0.54712(17) 0.2364(3) 0.6037(2) 0.0998(17) Uani 1 1 d . . . . .
H18 H 0.575983 0.210592 0.608935 0.120 Uiso 1 1 calc R U . . .
C21 C 0.46350(16) 0.3106(2) 0.58550(18) 0.0718(11) Uani 1 1 d . . . . .
H21 H 0.434866 0.336458 0.578467 0.086 Uiso 1 1 calc R U . . .
C26 C 0.3453(2) 0.2009(3) 0.71220(19) 0.0971(17) Uani 1 1 d . . . . .
H26 H 0.331766 0.226039 0.737300 0.117 Uiso 1 1 calc R U . . .
O4 O 0.03916(17) 0.5355(2) 0.4469(4) 0.189(3) Uani 1 1 d D . . . .
C16 C 0.48644(17) 0.1487(2) 0.5805(2) 0.0854(15) Uani 1 1 d . . . . .
H16A H 0.492760 0.129463 0.615813 0.103 Uiso 1 1 calc R U . . .
H16B H 0.511427 0.132007 0.557683 0.103 Uiso 1 1 calc R U . . .
C50 C 0.3145(3) 0.5286(2) 0.3410(2) 0.103(2) Uani 1 1 d . . . . .
H50 H 0.332835 0.515171 0.312825 0.123 Uiso 1 1 calc R U . . .
O13 O 0.2660(3) 0.2417(4) 0.80855(19) 0.201(3) Uani 1 1 d D . . . .
C30 C 0.44918(18) 0.1464(3) 0.4097(2) 0.0877(15) Uani 1 1 d . . . . .
H30 H 0.463806 0.109706 0.401322 0.105 Uiso 1 1 calc R U . . .
C37 C 0.3695(2) 0.73769(19) 0.5289(2) 0.0939(16) Uani 1 1 d . . . . .
H37 H 0.346995 0.770437 0.530473 0.113 Uiso 1 1 calc R U . . .
C20 C 0.51171(19) 0.3343(3) 0.6036(2) 0.0980(17) Uani 1 1 d . . . . .
H20 H 0.515917 0.375273 0.610025 0.118 Uiso 1 1 calc R U . . .
C15 C 0.2037(3) 0.12773(19) 0.6311(2) 0.0997(17) Uani 1 1 d . . . . .
H15A H 0.170048 0.118448 0.643343 0.150 Uiso 1 1 calc R U . . .
H15B H 0.231161 0.106694 0.653139 0.150 Uiso 1 1 calc R U . . .
H15C H 0.203524 0.115601 0.593873 0.150 Uiso 1 1 calc R U . . .
B1 B 0.23023(17) 0.34762(19) 0.69678(16) 0.0538(9) Uani 1 1 d . . . . .
H1 H 0.221383 0.343275 0.734129 0.065 Uiso 1 1 calc R U . . .
C35 C 0.4543(2) 0.6982(3) 0.5361(3) 0.109(2) Uani 1 1 d . . . . .
H35 H 0.490771 0.702998 0.542127 0.131 Uiso 1 1 calc R U . . .
C48 C 0.2362(3) 0.5644(3) 0.3731(3) 0.1030(18) Uani 1 1 d . . . . .
H48 H 0.200727 0.575298 0.366950 0.124 Uiso 1 1 calc R U . . .
O11 O 0.2479(3) 0.2553(3) 0.8916(3) 0.185(3) Uani 1 1 d D . . . .
C32 C 0.4217(2) 0.2455(3) 0.3848(2) 0.0990(18) Uani 1 1 d . . . . .
H32 H 0.417433 0.276397 0.359424 0.119 Uiso 1 1 calc R U . . .
C19 C 0.5541(2) 0.2952(3) 0.6119(3) 0.115(2) Uani 1 1 d . . . . .
H19 H 0.587681 0.310016 0.623293 0.138 Uiso 1 1 calc R U . . .
C7 C 0.42695(19) 0.4049(3) 0.7407(2) 0.0987(17) Uani 1 1 d . . . . .
H7A H 0.436203 0.376353 0.769217 0.148 Uiso 1 1 calc R U . . .
H7B H 0.426680 0.444579 0.755897 0.148 Uiso 1 1 calc R U . . .
H7C H 0.452450 0.403143 0.714886 0.148 Uiso 1 1 calc R U . . .
C31 C 0.4438(2) 0.1924(3) 0.3720(2) 0.1017(18) Uani 1 1 d . . . . .
H31 H 0.455193 0.187083 0.337871 0.122 Uiso 1 1 calc R U . . .
C49 C 0.2620(4) 0.5448(3) 0.3317(3) 0.118(3) Uani 1 1 d . . . . .
H49 H 0.244371 0.542280 0.296803 0.142 Uiso 1 1 calc R U . . .
C42 C 0.2935(3) 0.6038(3) 0.6686(3) 0.125(3) Uani 1 1 d . . . . .
H42 H 0.262944 0.621673 0.678611 0.150 Uiso 1 1 calc R U . . .
C36 C 0.4222(3) 0.7459(3) 0.5364(3) 0.122(2) Uani 1 1 d . . . . .
H36 H 0.436196 0.784329 0.541774 0.147 Uiso 1 1 calc R U . . .
C24 C 0.3768(3) 0.1055(3) 0.6863(2) 0.118(2) Uani 1 1 d . . . . .
H24 H 0.384771 0.065480 0.694130 0.141 Uiso 1 1 calc R U . . .
C44 C 0.3806(3) 0.5651(3) 0.6926(2) 0.113(2) Uani 1 1 d . . . . .
H44 H 0.409159 0.556603 0.718268 0.136 Uiso 1 1 calc R U . . .
C11 C 0.1038(2) 0.5233(3) 0.6382(3) 0.115(2) Uani 1 1 d . . . . .
H11A H 0.075460 0.511846 0.658708 0.173 Uiso 1 1 calc R U . . .
H11B H 0.089919 0.531158 0.601258 0.173 Uiso 1 1 calc R U . . .
H11C H 0.120554 0.558912 0.653820 0.173 Uiso 1 1 calc R U . . .
C43 C 0.3357(4) 0.5899(4) 0.7079(2) 0.135(3) Uani 1 1 d . . . . .
H43 H 0.332982 0.597644 0.744423 0.161 Uiso 1 1 calc R U . . .
C25 C 0.3562(3) 0.1420(3) 0.7245(2) 0.124(2) Uani 1 1 d . . . . .
H25 H 0.349812 0.126509 0.758099 0.148 Uiso 1 1 calc R U . . .
O2 O 0.1036(3) 0.6020(3) 0.4233(3) 0.195(3) Uani 1 1 d D . . . .
O12 O 0.3217(2) 0.2106(3) 0.8805(5) 0.287(6) Uani 1 1 d D . . . .
C52 C 0.4302(3) 0.4546(3) 0.5164(3) 0.125(2) Uani 1 1 d . . . . .
H52A H 0.457072 0.453659 0.492043 0.188 Uiso 1 1 calc R U . . .
H52B H 0.404031 0.424520 0.505857 0.188 Uiso 1 1 calc R U . . .
H52C H 0.445960 0.446768 0.552784 0.188 Uiso 1 1 calc R U . . .
O3 O 0.0771(4) 0.6093(3) 0.5026(3) 0.254(4) Uani 1 1 d D . . . .
Cl2 Cl 0.46118(8) 0.44511(17) 0.35171(9) 0.1786(13) Uani 1 1 d D . . . .
O7 O 0.4115(2) 0.4372(5) 0.3242(3) 0.257(5) Uani 1 1 d D . . . .
O6 O 0.4691(4) 0.5007(4) 0.3801(4) 0.335(7) Uani 1 1 d D . . . .
O8 O 0.4928(4) 0.4481(6) 0.3068(4) 0.348(7) Uani 1 1 d D U . . .
O9 O 0.4706(5) 0.3969(4) 0.3843(5) 0.381(8) Uani 1 1 d D U . . .

loop_
_atom_site_aniso_label
_atom_site_aniso_U_11
_atom_site_aniso_U_22
_atom_site_aniso_U_33
_atom_site_aniso_U_23
_atom_site_aniso_U_13
_atom_site_aniso_U_12
Fe1 0.03334(18) 0.02975(18) 0.0368(2) -0.00287(14) 0.00344(14) -0.00092(14)
Fe2 0.0338(2) 0.0454(2) 0.0475(2) -0.00825(18) -0.00201(16) 0.00499(16)
Fe3 0.0486(2) 0.0360(2) 0.0554(3) 0.00445(18) 0.0099(2) -0.00131(17)
Cl3 0.0699(7) 0.0762(8) 0.0564(7) 0.0104(5) 0.0056(5) -0.0143(5)
Cl1 0.0749(7) 0.0631(6) 0.1539(13) 0.0158(7) 0.0321(8) 0.0184(5)
N8 0.0426(12) 0.0382(12) 0.0388(12) -0.0002(9) 0.0042(10) -0.0027(10)
N4 0.0446(12) 0.0418(12) 0.0397(13) -0.0045(10) 0.0012(10) -0.0031(10)
N1 0.0399(12) 0.0437(13) 0.0449(13) -0.0044(10) 0.0010(10) 0.0044(10)
N6 0.0447(13) 0.0422(13) 0.0510(15) -0.0076(11) 0.0094(11) 0.0016(10)
O1 0.0616(15) 0.0632(16) 0.094(2) 0.0039(14) 0.0146(14) 0.0163(13)
N5 0.0591(16) 0.0514(15) 0.0353(13) -0.0062(11) 0.0042(11) -0.0026(12)
N2 0.0362(12) 0.0534(15) 0.0541(15) -0.0131(12) -0.0011(11) 0.0032(11)
N9 0.0572(15) 0.0504(15) 0.0442(14) 0.0027(11) 0.0127(12) -0.0093(12)
N16 0.078(2) 0.0412(14) 0.0590(18) 0.0009(12) 0.0160(15) -0.0023(14)
N13 0.0342(12) 0.0626(17) 0.0571(16) 0.0022(13) 0.0026(11) -0.0011(11)
N7 0.0533(15) 0.0576(16) 0.0484(15) -0.0089(12) 0.0154(12) 0.0018(13)
N14 0.0527(15) 0.0434(14) 0.0655(18) 0.0076(12) 0.0108(13) -0.0077(12)
N10 0.0549(16) 0.0538(16) 0.0587(17) -0.0080(13) -0.0059(13) 0.0196(13)
N17 0.075(2) 0.0460(15) 0.0578(18) 0.0078(13) 0.0095(15) -0.0063(14)
N12 0.0548(15) 0.0563(16) 0.0499(15) 0.0004(12) -0.0014(12) 0.0153(13)
N11 0.0386(13) 0.0689(19) 0.0639(18) -0.0160(14) -0.0071(12) 0.0089(12)
N3 0.0690(18) 0.0417(14) 0.0631(18) 0.0041(13) 0.0112(15) -0.0086(13)
N15 0.0505(15) 0.0479(15) 0.077(2) 0.0093(14) 0.0147(14) 0.0000(12)
C2 0.0315(12) 0.0354(13) 0.0389(14) -0.0023(10) 0.0000(10) -0.0033(10)
C3 0.0410(14) 0.0366(14) 0.0422(15) -0.0044(11) 0.0017(11) 0.0029(11)
C14 0.0435(15) 0.0376(14) 0.0489(17) -0.0005(12) 0.0055(12) -0.0029(11)
C1 0.0354(12) 0.0287(12) 0.0435(14) 0.0003(10) 0.0099(11) 0.0051(10)
C8 0.0511(17) 0.0466(17) 0.060(2) -0.0098(14) 0.0047(15) 0.0087(14)
C4 0.0476(16) 0.0472(17) 0.0553(19) -0.0075(14) -0.0023(14) -0.0053(13)
C13 0.062(2) 0.0430(17) 0.074(2) 0.0096(16) 0.0109(17) -0.0109(15)
C38 0.073(2) 0.0401(17) 0.069(2) 0.0086(15) 0.0110(18) -0.0044(16)
C6 0.074(2) 0.061(2) 0.0420(17) -0.0102(15) -0.0101(16) 0.0055(17)
C28 0.0581(19) 0.054(2) 0.070(2) -0.0162(17) 0.0061(17) 0.0122(16)
C12 0.069(2) 0.055(2) 0.060(2) 0.0143(17) 0.0162(17) -0.0115(17)
O5 0.078(2) 0.076(2) 0.242(6) 0.027(3) -0.014(3) 0.0045(19)
C29 0.0381(15) 0.081(3) 0.061(2) -0.0149(19) 0.0009(14) 0.0050(16)
C10 0.069(2) 0.079(3) 0.067(2) -0.021(2) 0.0270(19) 0.013(2)
C5 0.060(2) 0.062(2) 0.061(2) -0.0127(17) -0.0157(17) 0.0016(17)
C9 0.060(2) 0.070(2) 0.092(3) -0.019(2) 0.019(2) 0.0202(19)
C27 0.067(2) 0.077(3) 0.049(2) -0.0031(18) -0.0016(17) 0.0183(19)
C39 0.065(2) 0.0411(18) 0.102(3) 0.0166(19) 0.013(2) 0.0087(16)
C47 0.074(3) 0.053(2) 0.083(3) 0.0130(19) -0.015(2) -0.0139(19)
O10 0.118(3) 0.102(3) 0.167(4) 0.034(3) 0.015(3) -0.036(3)
C17 0.0442(17) 0.091(3) 0.065(2) -0.014(2) -0.0129(16) 0.0168(18)
C41 0.098(3) 0.053(2) 0.075(3) 0.0077(19) 0.040(2) 0.004(2)
C33 0.0460(18) 0.083(3) 0.087(3) 0.018(2) 0.0027(19) -0.0044(18)
C45 0.096(3) 0.062(2) 0.062(2) 0.0040(19) -0.002(2) 0.001(2)
C40 0.068(2) 0.066(3) 0.105(4) 0.007(2) 0.042(2) 0.007(2)
C46 0.051(2) 0.083(3) 0.103(4) 0.009(3) -0.002(2) -0.004(2)
C22 0.109(4) 0.054(2) 0.078(3) 0.010(2) 0.010(2) 0.031(2)
C23 0.103(3) 0.069(3) 0.065(3) 0.014(2) 0.010(2) 0.029(2)
C34 0.055(2) 0.069(3) 0.104(3) 0.013(2) 0.014(2) -0.0104(18)
C51 0.118(4) 0.052(2) 0.067(3) 0.0115(18) 0.016(3) -0.017(2)
C18 0.046(2) 0.123(5) 0.122(4) -0.016(4) -0.023(2) 0.011(3)
C21 0.053(2) 0.074(3) 0.086(3) -0.017(2) -0.0084(19) 0.0005(18)
C26 0.120(4) 0.118(4) 0.055(2) 0.007(3) 0.012(3) 0.047(3)
O4 0.073(3) 0.115(4) 0.375(10) -0.006(5) 0.011(4) 0.012(3)
C16 0.063(2) 0.087(3) 0.098(3) -0.024(2) -0.029(2) 0.039(2)
C50 0.188(7) 0.060(3) 0.059(3) 0.001(2) 0.010(3) -0.019(3)
O13 0.251(8) 0.269(8) 0.083(3) -0.042(4) 0.017(4) -0.095(6)
C30 0.066(3) 0.129(4) 0.069(3) -0.015(3) 0.012(2) 0.011(3)
C37 0.107(4) 0.040(2) 0.133(5) 0.000(2) 0.005(3) -0.011(2)
C20 0.065(3) 0.096(4) 0.127(5) -0.015(3) -0.018(3) -0.016(3)
C15 0.141(5) 0.043(2) 0.118(4) 0.014(2) 0.026(4) -0.024(3)
B1 0.063(2) 0.061(2) 0.0396(18) -0.0053(16) 0.0151(16) -0.0017(18)
C35 0.080(3) 0.094(4) 0.153(6) 0.006(4) 0.010(3) -0.043(3)
C48 0.103(4) 0.095(4) 0.100(4) 0.016(3) -0.035(3) -0.015(3)
O11 0.190(6) 0.198(6) 0.186(6) -0.062(5) 0.108(5) -0.082(5)
C32 0.064(3) 0.143(5) 0.090(4) 0.041(3) 0.013(3) 0.001(3)
C19 0.052(3) 0.144(6) 0.139(5) -0.013(4) -0.025(3) -0.016(3)
C7 0.073(3) 0.128(4) 0.086(3) -0.016(3) -0.033(2) -0.007(3)
C31 0.071(3) 0.166(6) 0.071(3) 0.008(4) 0.022(2) 0.000(4)
C49 0.174(7) 0.095(4) 0.076(4) 0.020(3) -0.036(4) -0.039(4)
C42 0.189(7) 0.104(4) 0.095(4) 0.004(3) 0.071(5) 0.046(5)
C36 0.117(5) 0.056(3) 0.190(7) 0.007(3) -0.001(5) -0.031(3)
C24 0.178(6) 0.092(4) 0.087(4) 0.037(3) 0.031(4) 0.046(4)
C44 0.174(7) 0.099(4) 0.065(3) 0.001(3) 0.003(4) 0.026(4)
C11 0.114(4) 0.104(4) 0.132(5) -0.017(4) 0.032(4) 0.057(4)
C43 0.209(8) 0.140(6) 0.059(3) 0.005(3) 0.035(4) 0.023(6)
C25 0.175(7) 0.134(5) 0.068(3) 0.031(3) 0.043(4) 0.044(5)
O2 0.192(6) 0.210(7) 0.189(6) 0.091(5) 0.045(5) 0.013(5)
O12 0.109(4) 0.175(6) 0.556(17) 0.191(9) -0.055(7) -0.043(4)
C52 0.132(5) 0.080(4) 0.169(7) 0.016(4) 0.047(5) 0.051(4)
O3 0.391(13) 0.119(5) 0.273(9) -0.037(5) 0.136(9) 0.042(6)
Cl2 0.0979(12) 0.336(4) 0.0973(12) -0.0410(18) -0.0106(10) 0.0626(18)
O7 0.113(4) 0.501(16) 0.150(5) 0.012(7) -0.020(4) -0.003(7)
O6 0.320(13) 0.491(19) 0.190(8) -0.129(11) 0.006(8) -0.170(13)
O8 0.257(10) 0.476(15) 0.324(12) -0.109(11) 0.094(9) 0.033(10)
O9 0.477(14) 0.252(9) 0.349(12) 0.093(9) -0.243(11) 0.009(10)

loop_
_atom_type_symbol
_atom_type_description
_atom_type_scat_dispersion_real
_atom_type_scat_dispersion_imag
_atom_type_scat_source
C C 0.0033 0.0016 'International Tables Vol C Tables 4.2.6.8 and 6.1.1.4'
H H 0.0000 0.0000 'International Tables Vol C Tables 4.2.6.8 and 6.1.1.4'
B B 0.0013 0.0007 'International Tables Vol C Tables 4.2.6.8 and 6.1.1.4'
Cl Cl 0.1484 0.1585 'International Tables Vol C Tables 4.2.6.8 and 6.1.1.4'
Fe Fe 0.3463 0.8444 'International Tables Vol C Tables 4.2.6.8 and 6.1.1.4'
N N 0.0061 0.0033 'International Tables Vol C Tables 4.2.6.8 and 6.1.1.4'
O O 0.0106 0.0060 'International Tables Vol C Tables 4.2.6.8 and 6.1.1.4'

loop_
_geom_angle_atom_site_label_1
_geom_angle_atom_site_label_2
_geom_angle_atom_site_label_3
_geom_angle
_geom_angle_site_symmetry_1
_geom_angle_site_symmetry_3
_geom_angle_publ_flag
N8 Fe1 N4 88.46(10) . . ?
N6 Fe1 N8 88.52(11) . . ?
N6 Fe1 N4 86.07(11) . . ?
C2 Fe1 N8 88.49(11) . . ?
C2 Fe1 N4 89.33(11) . . ?
C2 Fe1 N6 174.58(12) . . ?
C2 Fe1 C3 90.82(12) . . ?
C2 Fe1 C1 93.54(11) . . ?
C3 Fe1 N8 179.30(12) . . ?
C3 Fe1 N4 91.41(11) . . ?
C3 Fe1 N6 92.16(12) . . ?
C1 Fe1 N8 88.76(11) . . ?
C1 Fe1 N4 175.95(11) . . ?
C1 Fe1 N6 90.91(11) . . ?
C1 Fe1 C3 91.41(12) . . ?
N1 Fe2 N13 87.74(11) 7_556 . ?
N1 Fe2 N10 91.62(11) 7_556 . ?
N1 Fe2 N12 92.30(12) 7_556 . ?
N1 Fe2 N11 172.76(11) 7_556 . ?
N2 Fe2 N1 93.12(10) . 7_556 ?
N2 Fe2 N13 101.02(12) . . ?
N2 Fe2 N10 175.17(11) . . ?
N2 Fe2 N12 99.07(12) . . ?
N2 Fe2 N11 93.76(11) . . ?
N13 Fe2 N10 80.12(12) . . ?
N13 Fe2 N12 159.88(11) . . ?
N13 Fe2 N11 88.73(12) . . ?
N12 Fe2 N10 79.77(12) . . ?
N12 Fe2 N11 88.85(13) . . ?
N11 Fe2 N10 81.55(12) . . ?
O1 Fe3 N16 104.56(14) . . ?
O1 Fe3 N14 93.48(13) . . ?
O1 Fe3 N17 103.05(14) . . ?
O1 Fe3 N3 98.81(13) . . ?
O1 Fe3 N15 172.02(12) . . ?
N16 Fe3 N15 77.32(13) . . ?
N14 Fe3 N16 83.72(12) . . ?
N14 Fe3 N17 94.80(11) . . ?
N14 Fe3 N15 78.94(11) . . ?
N17 Fe3 N16 152.39(13) . . ?
N17 Fe3 N15 75.35(13) . . ?
N3 Fe3 N16 86.33(12) . . ?
N3 Fe3 N14 165.81(12) . . ?
N3 Fe3 N17 89.34(12) . . ?
N3 Fe3 N15 89.02(12) . . ?
O13 Cl3 O10 111.5(4) . . ?
O13 Cl3 O11 103.8(4) . . ?
O11 Cl3 O10 111.2(3) . . ?
O12 Cl3 O10 111.7(4) . . ?
O12 Cl3 O13 112.8(6) . . ?
O12 Cl3 O11 105.3(6) . . ?
O5 Cl1 O4 108.7(3) . . ?
O2 Cl1 O5 109.6(4) . . ?
O2 Cl1 O4 112.1(5) . . ?
O3 Cl1 O5 114.9(5) . . ?
O3 Cl1 O4 109.4(5) . . ?
O3 Cl1 O2 102.1(5) . . ?
N9 N8 Fe1 121.40(18) . . ?
C14 N8 Fe1 132.3(2) . . ?
C14 N8 N9 106.2(2) . . ?
N5 N4 Fe1 119.34(19) . . ?
C4 N4 Fe1 133.5(2) . . ?
C4 N4 N5 106.7(3) . . ?
C1 N1 Fe2 153.5(2) . 7_556 ?
N7 N6 Fe1 119.2(2) . . ?
C8 N6 Fe1 133.6(2) . . ?
C8 N6 N7 106.9(3) . . ?
C52 O1 Fe3 143.8(4) . . ?
N4 N5 B1 119.0(2) . . ?
C6 N5 N4 109.2(3) . . ?
C6 N5 B1 131.8(3) . . ?
C2 N2 Fe2 153.1(3) . . ?
N8 N9 B1 116.9(3) . . ?
C12 N9 N8 110.0(3) . . ?
C12 N9 B1 132.8(3) . . ?
C41 N16 Fe3 116.4(3) . . ?
C41 N16 C45 121.0(4) . . ?
C45 N16 Fe3 122.6(3) . . ?
C29 N13 Fe2 114.7(3) . . ?
C29 N13 C33 119.5(4) . . ?
C33 N13 Fe2 125.6(3) . . ?
N6 N7 B1 119.5(3) . . ?
C10 N7 N6 108.9(3) . . ?
C10 N7 B1 131.4(3) . . ?
C38 N14 Fe3 117.0(2) . . ?
C34 N14 Fe3 123.1(3) . . ?
C34 N14 C38 118.8(3) . . ?
C28 N10 Fe2 106.7(2) . . ?
C28 N10 C22 111.4(3) . . ?
C28 N10 C16 111.8(3) . . ?
C22 N10 Fe2 104.8(2) . . ?
C22 N10 C16 111.3(4) . . ?
C16 N10 Fe2 110.5(2) . . ?
C47 N17 Fe3 116.1(3) . . ?
C51 N17 Fe3 123.5(3) . . ?
C51 N17 C47 119.9(4) . . ?
C27 N12 Fe2 126.5(3) . . ?
C27 N12 C23 119.5(4) . . ?
C23 N12 Fe2 113.9(3) . . ?
C17 N11 Fe2 115.5(3) . . ?
C21 N11 Fe2 125.8(2) . . ?
C21 N11 C17 118.7(3) . . ?
C3 N3 Fe3 159.9(3) . . ?
C39 N15 Fe3 108.9(2) . . ?
C39 N15 C40 111.7(3) . . ?
C40 N15 Fe3 106.8(2) . . ?
C46 N15 Fe3 107.3(3) . . ?
C46 N15 C39 110.6(3) . . ?
C46 N15 C40 111.2(3) . . ?
N2 C2 Fe1 171.5(3) . . ?
N3 C3 Fe1 178.0(3) . . ?
N8 C14 H14 124.7 . . ?
N8 C14 C13 110.6(3) . . ?
C13 C14 H14 124.7 . . ?
N1 C1 Fe1 173.1(3) . . ?
N6 C8 H8 124.7 . . ?
N6 C8 C9 110.6(4) . . ?
C9 C8 H8 124.7 . . ?
N4 C4 H4 124.5 . . ?
N4 C4 C5 111.0(3) . . ?
C5 C4 H4 124.5 . . ?
C14 C13 C15 126.2(4) . . ?
C12 C13 C14 103.8(3) . . ?
C12 C13 C15 130.1(4) . . ?
N14 C38 C39 116.8(3) . . ?
N14 C38 C37 119.7(4) . . ?
C37 C38 C39 123.4(4) . . ?
N5 C6 H6 125.4 . . ?
N5 C6 C5 109.1(3) . . ?
C5 C6 H6 125.4 . . ?
N10 C28 H28A 109.7 . . ?
N10 C28 H28B 109.7 . . ?
N10 C28 C29 109.7(3) . . ?
H28A C28 H28B 108.2 . . ?
C29 C28 H28A 109.7 . . ?
C29 C28 H28B 109.7 . . ?
N9 C12 C13 109.4(3) . . ?
N9 C12 H12 125.3 . . ?
C13 C12 H12 125.3 . . ?
N13 C29 C28 116.5(3) . . ?
N13 C29 C30 121.6(4) . . ?
C30 C29 C28 121.7(4) . . ?
N7 C10 H10 125.2 . . ?
N7 C10 C9 109.7(4) . . ?
C9 C10 H10 125.2 . . ?
C4 C5 C7 127.2(4) . . ?
C6 C5 C4 104.0(3) . . ?
C6 C5 C7 128.8(4) . . ?
C8 C9 C11 127.2(5) . . ?
C10 C9 C8 103.8(3) . . ?
C10 C9 C11 129.0(4) . . ?
N12 C27 H27 118.9 . . ?
N12 C27 C26 122.3(4) . . ?
C26 C27 H27 118.9 . . ?
N15 C39 C38 114.5(3) . . ?
N15 C39 H39A 108.6 . . ?
N15 C39 H39B 108.6 . . ?
C38 C39 H39A 108.6 . . ?
C38 C39 H39B 108.6 . . ?
H39A C39 H39B 107.6 . . ?
N17 C47 C46 116.7(4) . . ?
N17 C47 C48 120.8(5) . . ?
C48 C47 C46 122.4(5) . . ?
N11 C17 C18 119.8(4) . . ?
N11 C17 C16 117.3(3) . . ?
C18 C17 C16 122.9(4) . . ?
N16 C41 C40 116.8(4) . . ?
N16 C41 C42 119.5(5) . . ?
C42 C41 C40 123.6(5) . . ?
N13 C33 H33 119.2 . . ?
N13 C33 C32 121.6(5) . . ?
C32 C33 H33 119.2 . . ?
N16 C45 H45 119.1 . . ?
N16 C45 C44 121.7(5) . . ?
C44 C45 H45 119.1 . . ?
N15 C40 H40A 109.2 . . ?
N15 C40 H40B 109.2 . . ?
C41 C40 N15 112.2(3) . . ?
C41 C40 H40A 109.2 . . ?
C41 C40 H40B 109.2 . . ?
H40A C40 H40B 107.9 . . ?
N15 C46 C47 110.5(3) . . ?
N15 C46 H46A 109.6 . . ?
N15 C46 H46B 109.6 . . ?
C47 C46 H46A 109.6 . . ?
C47 C46 H46B 109.6 . . ?
H46A C46 H46B 108.1 . . ?
N10 C22 H22A 109.6 . . ?
N10 C22 H22B 109.6 . . ?
N10 C22 C23 110.4(4) . . ?
H22A C22 H22B 108.1 . . ?
C23 C22 H22A 109.6 . . ?
C23 C22 H22B 109.6 . . ?
N12 C23 C22 115.5(4) . . ?
N12 C23 C24 120.9(4) . . ?
C24 C23 C22 123.5(4) . . ?
N14 C34 H34 118.9 . . ?
N14 C34 C35 122.1(5) . . ?
C35 C34 H34 118.9 . . ?
N17 C51 H51 119.1 . . ?
N17 C51 C50 121.8(6) . . ?
C50 C51 H51 119.1 . . ?
C17 C18 H18 119.8 . . ?
C19 C18 C17 120.4(5) . . ?
C19 C18 H18 119.8 . . ?
N11 C21 H21 118.5 . . ?
N11 C21 C20 123.0(4) . . ?
C20 C21 H21 118.5 . . ?
C27 C26 H26 120.5 . . ?
C27 C26 C25 119.0(5) . . ?
C25 C26 H26 120.5 . . ?
N10 C16 H16A 108.6 . . ?
N10 C16 H16B 108.6 . . ?
C17 C16 N10 114.7(3) . . ?
C17 C16 H16A 108.6 . . ?
C17 C16 H16B 108.6 . . ?
H16A C16 H16B 107.6 . . ?
C51 C50 H50 121.0 . . ?
C49 C50 C51 118.0(6) . . ?
C49 C50 H50 121.0 . . ?
C29 C30 H30 120.9 . . ?
C29 C30 C31 118.2(5) . . ?
C31 C30 H30 120.9 . . ?
C38 C37 H37 119.7 . . ?
C36 C37 C38 120.7(5) . . ?
C36 C37 H37 119.7 . . ?
C21 C20 H20 121.3 . . ?
C21 C20 C19 117.5(5) . . ?
C19 C20 H20 121.3 . . ?
C13 C15 H15A 109.5 . . ?
C13 C15 H15B 109.5 . . ?
C13 C15 H15C 109.5 . . ?
H15A C15 H15B 109.5 . . ?
H15A C15 H15C 109.5 . . ?
H15B C15 H15C 109.5 . . ?
N5 B1 N9 106.3(3) . . ?
N5 B1 N7 107.1(3) . . ?
N5 B1 H1 111.8 . . ?
N9 B1 H1 111.8 . . ?
N7 B1 N9 107.9(3) . . ?
N7 B1 H1 111.8 . . ?
C34 C35 H35 120.3 . . ?
C36 C35 C34 119.4(5) . . ?
C36 C35 H35 120.3 . . ?
C47 C48 H48 120.3 . . ?
C49 C48 C47 119.4(6) . . ?
C49 C48 H48 120.3 . . ?
C33 C32 H32 120.4 . . ?
C31 C32 C33 119.1(5) . . ?
C31 C32 H32 120.4 . . ?
C18 C19 C20 120.5(5) . . ?
C18 C19 H19 119.7 . . ?
C20 C19 H19 119.7 . . ?
C5 C7 H7A 109.5 . . ?
C5 C7 H7B 109.5 . . ?
C5 C7 H7C 109.5 . . ?
H7A C7 H7B 109.5 . . ?
H7A C7 H7C 109.5 . . ?
H7B C7 H7C 109.5 . . ?
C30 C31 H31 120.0 . . ?
C32 C31 C30 120.0(5) . . ?
C32 C31 H31 120.0 . . ?
C50 C49 H49 120.0 . . ?
C48 C49 C50 120.1(6) . . ?
C48 C49 H49 120.0 . . ?
C41 C42 H42 120.5 . . ?
C41 C42 C43 118.9(6) . . ?
C43 C42 H42 120.5 . . ?
C37 C36 H36 120.4 . . ?
C35 C36 C37 119.2(5) . . ?
C35 C36 H36 120.4 . . ?
C23 C24 H24 120.5 . . ?
C23 C24 C25 119.0(5) . . ?
C25 C24 H24 120.5 . . ?
C45 C44 H44 120.6 . . ?
C45 C44 C43 118.9(6) . . ?
C43 C44 H44 120.6 . . ?
C9 C11 H11A 109.5 . . ?
C9 C11 H11B 109.5 . . ?
C9 C11 H11C 109.5 . . ?
H11A C11 H11B 109.5 . . ?
H11A C11 H11C 109.5 . . ?
H11B C11 H11C 109.5 . . ?
C42 C43 H43 120.0 . . ?
C44 C43 C42 119.9(6) . . ?
C44 C43 H43 120.0 . . ?
C26 C25 C24 119.3(5) . . ?
C26 C25 H25 120.4 . . ?
C24 C25 H25 120.4 . . ?
O1 C52 H52A 109.5 . . ?
O1 C52 H52B 109.5 . . ?
O1 C52 H52C 109.5 . . ?
H52A C52 H52B 109.5 . . ?
H52A C52 H52C 109.5 . . ?
H52B C52 H52C 109.5 . . ?
O7 Cl2 O6 115.1(6) . . ?
O7 Cl2 O8 100.6(5) . . ?
O6 Cl2 O8 106.2(7) . . ?
O9 Cl2 O7 106.7(7) . . ?
O9 Cl2 O6 112.9(7) . . ?
O9 Cl2 O8 114.9(8) . . ?

loop_
_geom_bond_atom_site_label_1
_geom_bond_atom_site_label_2
_geom_bond_distance
_geom_bond_site_symmetry_2
_geom_bond_publ_flag
Fe1 N8 1.988(2) . ?
Fe1 N4 1.994(2) . ?
Fe1 N6 1.986(3) . ?
Fe1 C2 1.856(3) . ?
Fe1 C3 1.870(3) . ?
Fe1 C1 1.865(3) . ?
Fe2 N1 1.973(2) 7_556 ?
Fe2 N2 1.947(3) . ?
Fe2 N13 2.040(3) . ?
Fe2 N10 2.108(3) . ?
Fe2 N12 2.057(3) . ?
Fe2 N11 2.067(3) . ?
Fe3 O1 1.783(3) . ?
Fe3 N16 2.132(3) . ?
Fe3 N14 2.119(3) . ?
Fe3 N17 2.122(3) . ?
Fe3 N3 2.052(3) . ?
Fe3 N15 2.220(3) . ?
Cl3 O10 1.411(4) . ?
Cl3 O13 1.376(5) . ?
Cl3 O11 1.390(5) . ?
Cl3 O12 1.335(5) . ?
Cl1 O5 1.386(4) . ?
Cl1 O4 1.422(5) . ?
Cl1 O2 1.386(5) . ?
Cl1 O3 1.381(6) . ?
N8 N9 1.350(4) . ?
N8 C14 1.335(4) . ?
N4 N5 1.348(4) . ?
N4 C4 1.330(4) . ?
N1 C1 1.155(4) . ?
N6 N7 1.350(4) . ?
N6 C8 1.334(4) . ?
O1 C52 1.363(5) . ?
N5 C6 1.346(4) . ?
N5 B1 1.533(5) . ?
N2 C2 1.158(4) . ?
N9 C12 1.331(4) . ?
N9 B1 1.551(5) . ?
N16 C41 1.337(5) . ?
N16 C45 1.345(5) . ?
N13 C29 1.335(5) . ?
N13 C33 1.339(5) . ?
N7 C10 1.341(4) . ?
N7 B1 1.539(5) . ?
N14 C38 1.338(5) . ?
N14 C34 1.335(5) . ?
N10 C28 1.480(5) . ?
N10 C22 1.487(6) . ?
N10 C16 1.487(5) . ?
N17 C47 1.331(5) . ?
N17 C51 1.328(6) . ?
N12 C27 1.334(5) . ?
N12 C23 1.349(5) . ?
N11 C17 1.352(4) . ?
N11 C21 1.347(5) . ?
N3 C3 1.155(4) . ?
N15 C39 1.485(5) . ?
N15 C40 1.492(5) . ?
N15 C46 1.451(5) . ?
C14 H14 0.9300 . ?
C14 C13 1.399(5) . ?
C8 H8 0.9300 . ?
C8 C9 1.392(5) . ?
C4 H4 0.9300 . ?
C4 C5 1.386(5) . ?
C13 C12 1.369(6) . ?
C13 C15 1.510(5) . ?
C38 C39 1.491(5) . ?
C38 C37 1.371(6) . ?
C6 H6 0.9300 . ?
C6 C5 1.370(6) . ?
C28 H28A 0.9700 . ?
C28 H28B 0.9700 . ?
C28 C29 1.499(6) . ?
C12 H12 0.9300 . ?
C29 C30 1.382(6) . ?
C10 H10 0.9300 . ?
C10 C9 1.371(6) . ?
C5 C7 1.509(5) . ?
C9 C11 1.512(6) . ?
C27 H27 0.9300 . ?
C27 C26 1.356(6) . ?
C39 H39A 0.9700 . ?
C39 H39B 0.9700 . ?
C47 C46 1.489(7) . ?
C47 C48 1.389(7) . ?
C17 C18 1.390(6) . ?
C17 C16 1.474(6) . ?
C41 C40 1.474(7) . ?
C41 C42 1.378(7) . ?
C33 H33 0.9300 . ?
C33 C32 1.369(7) . ?
C45 H45 0.9300 . ?
C45 C44 1.351(7) . ?
C40 H40A 0.9700 . ?
C40 H40B 0.9700 . ?
C46 H46A 0.9700 . ?
C46 H46B 0.9700 . ?
C22 H22A 0.9700 . ?
C22 H22B 0.9700 . ?
C22 C23 1.488(6) . ?
C23 C24 1.362(7) . ?
C34 H34 0.9300 . ?
C34 C35 1.352(7) . ?
C51 H51 0.9300 . ?
C51 C50 1.386(7) . ?
C18 H18 0.9300 . ?
C18 C19 1.333(8) . ?
C21 H21 0.9300 . ?
C21 C20 1.364(6) . ?
C26 H26 0.9300 . ?
C26 C25 1.368(8) . ?
C16 H16A 0.9700 . ?
C16 H16B 0.9700 . ?
C50 H50 0.9300 . ?
C50 C49 1.377(10) . ?
C30 H30 0.9300 . ?
C30 C31 1.382(8) . ?
C37 H37 0.9300 . ?
C37 C36 1.344(8) . ?
C20 H20 0.9300 . ?
C20 C19 1.383(8) . ?
C15 H15A 0.9600 . ?
C15 H15B 0.9600 . ?
C15 H15C 0.9600 . ?
B1 H1 0.9800 . ?
C35 H35 0.9300 . ?
C35 C36 1.341(8) . ?
C48 H48 0.9300 . ?
C48 C49 1.349(10) . ?
C32 H32 0.9300 . ?
C32 C31 1.360(9) . ?
C19 H19 0.9300 . ?
C7 H7A 0.9600 . ?
C7 H7B 0.9600 . ?
C7 H7C 0.9600 . ?
C31 H31 0.9300 . ?
C49 H49 0.9300 . ?
C42 H42 0.9300 . ?
C42 C43 1.401(10) . ?
C36 H36 0.9300 . ?
C24 H24 0.9300 . ?
C24 C25 1.393(8) . ?
C44 H44 0.9300 . ?
C44 C43 1.359(10) . ?
C11 H11A 0.9600 . ?
C11 H11B 0.9600 . ?
C11 H11C 0.9600 . ?
C43 H43 0.9300 . ?
C25 H25 0.9300 . ?
C52 H52A 0.9600 . ?
C52 H52B 0.9600 . ?
C52 H52C 0.9600 . ?
Cl2 O7 1.379(5) . ?
Cl2 O6 1.427(7) . ?
Cl2 O8 1.445(7) . ?
Cl2 O9 1.348(7) . ?

loop_
_geom_torsion_atom_site_label_1
_geom_torsion_atom_site_label_2
_geom_torsion_atom_site_label_3
_geom_torsion_atom_site_label_4
_geom_torsion
_geom_torsion_site_symmetry_1
_geom_torsion_site_symmetry_2
_geom_torsion_site_symmetry_3
_geom_torsion_site_symmetry_4
_geom_torsion_publ_flag
Fe1 N8 N9 C12 -175.8(2) . . . . ?
Fe1 N8 N9 B1 -1.5(4) . . . . ?
Fe1 N8 C14 C13 174.9(2) . . . . ?
Fe1 N4 N5 C6 172.6(2) . . . . ?
Fe1 N4 N5 B1 -8.7(4) . . . . ?
Fe1 N4 C4 C5 -171.2(2) . . . . ?
Fe1 N6 N7 C10 176.7(3) . . . . ?
Fe1 N6 N7 B1 -0.3(4) . . . . ?
Fe1 N6 C8 C9 -174.7(3) . . . . ?
Fe2 N13 C29 C28 2.1(4) . . . . ?
Fe2 N13 C29 C30 176.3(3) . . . . ?
Fe2 N13 C33 C32 -175.4(3) . . . . ?
Fe2 N10 C28 C29 37.0(3) . . . . ?
Fe2 N10 C22 C23 -41.0(4) . . . . ?
Fe2 N10 C16 C17 -6.2(5) . . . . ?
Fe2 N12 C27 C26 175.5(4) . . . . ?
Fe2 N12 C23 C22 1.0(5) . . . . ?
Fe2 N12 C23 C24 -176.1(5) . . . . ?
Fe2 N11 C17 C18 175.2(4) . . . . ?
Fe2 N11 C17 C16 -5.3(5) . . . . ?
Fe2 N11 C21 C20 -177.5(4) . . . . ?
Fe3 N16 C41 C40 4.5(5) . . . . ?
Fe3 N16 C41 C42 -179.0(4) . . . . ?
Fe3 N16 C45 C44 178.9(4) . . . . ?
Fe3 N14 C38 C39 -13.2(5) . . . . ?
Fe3 N14 C38 C37 168.7(4) . . . . ?
Fe3 N14 C34 C35 -168.9(4) . . . . ?
Fe3 N17 C47 C46 4.9(5) . . . . ?
Fe3 N17 C47 C48 -171.1(3) . . . . ?
Fe3 N17 C51 C50 170.9(3) . . . . ?
Fe3 N15 C39 C38 -19.6(4) . . . . ?
Fe3 N15 C40 C41 34.9(4) . . . . ?
Fe3 N15 C46 C47 -38.8(4) . . . . ?
N8 N9 C12 C13 0.1(4) . . . . ?
N8 N9 B1 N5 -57.1(4) . . . . ?
N8 N9 B1 N7 57.5(4) . . . . ?
N8 C14 C13 C12 0.9(4) . . . . ?
N8 C14 C13 C15 -179.8(4) . . . . ?
N4 N5 C6 C5 0.4(4) . . . . ?
N4 N5 B1 N9 63.8(4) . . . . ?
N4 N5 B1 N7 -51.3(4) . . . . ?
N4 C4 C5 C6 -0.5(4) . . . . ?
N4 C4 C5 C7 -179.2(4) . . . . ?
N6 N7 C10 C9 -1.9(5) . . . . ?
N6 N7 B1 N5 57.0(4) . . . . ?
N6 N7 B1 N9 -57.1(4) . . . . ?
N6 C8 C9 C10 -0.9(5) . . . . ?
N6 C8 C9 C11 -179.3(5) . . . . ?
N5 N4 C4 C5 0.7(4) . . . . ?
N5 C6 C5 C4 0.0(4) . . . . ?
N5 C6 C5 C7 178.7(4) . . . . ?
N9 N8 C14 C13 -0.9(3) . . . . ?
N16 Fe3 O1 C52 88.7(7) . . . . ?
N16 C41 C40 N15 -27.8(5) . . . . ?
N16 C41 C42 C43 -0.5(9) . . . . ?
N16 C45 C44 C43 0.6(9) . . . . ?
N13 C29 C30 C31 -0.1(6) . . . . ?
N13 C33 C32 C31 -0.7(7) . . . . ?
N7 N6 C8 C9 -0.2(4) . . . . ?
N7 C10 C9 C8 1.7(5) . . . . ?
N7 C10 C9 C11 -180.0(5) . . . . ?
N14 Fe3 O1 C52 173.1(7) . . . . ?
N14 C38 C39 N15 22.5(5) . . . . ?
N14 C38 C37 C36 1.4(8) . . . . ?
N14 C34 C35 C36 0.5(10) . . . . ?
N10 C28 C29 N13 -27.3(4) . . . . ?
N10 C28 C29 C30 158.5(3) . . . . ?
N10 C22 C23 N12 28.1(6) . . . . ?
N10 C22 C23 C24 -154.9(6) . . . . ?
N17 Fe3 O1 C52 -91.2(7) . . . . ?
N17 C47 C46 N15 24.2(5) . . . . ?
N17 C47 C48 C49 -0.7(8) . . . . ?
N17 C51 C50 C49 -0.2(7) . . . . ?
N12 C27 C26 C25 0.7(9) . . . . ?
N12 C23 C24 C25 -0.3(10) . . . . ?
N11 C17 C18 C19 2.9(9) . . . . ?
N11 C17 C16 N10 7.7(6) . . . . ?
N11 C21 C20 C19 2.3(9) . . . . ?
N3 Fe3 O1 C52 0.2(7) . . . . ?
C14 N8 N9 C12 0.5(4) . . . . ?
C14 N8 N9 B1 174.8(3) . . . . ?
C14 C13 C12 N9 -0.5(4) . . . . ?
C8 N6 N7 C10 1.3(4) . . . . ?
C8 N6 N7 B1 -175.8(3) . . . . ?
C4 N4 N5 C6 -0.7(3) . . . . ?
C4 N4 N5 B1 178.0(3) . . . . ?
C38 N14 C34 C35 -1.6(7) . . . . ?
C38 C37 C36 C35 -2.5(11) . . . . ?
C6 N5 B1 N9 -117.8(4) . . . . ?
C6 N5 B1 N7 127.0(4) . . . . ?
C28 N10 C22 C23 -156.0(4) . . . . ?
C28 N10 C16 C17 112.4(4) . . . . ?
C28 C29 C30 C31 173.8(4) . . . . ?
C12 N9 B1 N5 115.6(4) . . . . ?
C12 N9 B1 N7 -129.8(4) . . . . ?
C29 N13 C33 C32 -0.1(6) . . . . ?
C29 C30 C31 C32 -0.7(8) . . . . ?
C10 N7 B1 N5 -119.3(4) . . . . ?
C10 N7 B1 N9 126.7(4) . . . . ?
C27 N12 C23 C22 178.5(4) . . . . ?
C27 N12 C23 C24 1.4(8) . . . . ?
C27 C26 C25 C24 0.5(11) . . . . ?
C39 N15 C40 C41 -84.1(4) . . . . ?
C39 N15 C46 C47 80.0(4) . . . . ?
C39 C38 C37 C36 -176.6(6) . . . . ?
C47 N17 C51 C50 -0.3(6) . . . . ?
C47 C48 C49 C50 0.2(9) . . . . ?
C17 N11 C21 C20 -0.3(7) . . . . ?
C17 C18 C19 C20 -0.9(11) . . . . ?
C41 N16 C45 C44 0.5(7) . . . . ?
C41 C42 C43 C44 1.6(11) . . . . ?
C33 N13 C29 C28 -173.7(3) . . . . ?
C33 N13 C29 C30 0.5(5) . . . . ?
C33 C32 C31 C30 1.1(8) . . . . ?
C45 N16 C41 C40 -177.0(4) . . . . ?
C45 N16 C41 C42 -0.5(6) . . . . ?
C45 C44 C43 C42 -1.6(11) . . . . ?
C40 N15 C39 C38 98.2(4) . . . . ?
C40 N15 C46 C47 -155.3(3) . . . . ?
C40 C41 C42 C43 175.7(6) . . . . ?
C46 N15 C39 C38 -137.3(4) . . . . ?
C46 N15 C40 C41 151.7(4) . . . . ?
C46 C47 C48 C49 -176.4(5) . . . . ?
C22 N10 C28 C29 150.9(3) . . . . ?
C22 N10 C16 C17 -122.3(4) . . . . ?
C22 C23 C24 C25 -177.1(6) . . . . ?
C23 N12 C27 C26 -1.6(7) . . . . ?
C23 C24 C25 C26 -0.7(11) . . . . ?
C34 N14 C38 C39 178.7(4) . . . . ?
C34 N14 C38 C37 0.6(6) . . . . ?
C34 C35 C36 C37 1.5(11) . . . . ?
C51 N17 C47 C46 176.7(4) . . . . ?
C51 N17 C47 C48 0.7(6) . . . . ?
C51 C50 C49 C48 0.2(8) . . . . ?
C18 C17 C16 N10 -172.7(5) . . . . ?
C21 N11 C17 C18 -2.4(6) . . . . ?
C21 N11 C17 C16 177.2(4) . . . . ?
C21 C20 C19 C18 -1.6(10) . . . . ?
C16 N10 C28 C29 -83.8(4) . . . . ?
C16 N10 C22 C23 78.5(4) . . . . ?
C16 C17 C18 C19 -176.6(6) . . . . ?
C37 C38 C39 N15 -159.5(4) . . . . ?
C15 C13 C12 N9 -179.8(5) . . . . ?
B1 N5 C6 C5 -178.1(3) . . . . ?
B1 N9 C12 C13 -173.1(4) . . . . ?
B1 N7 C10 C9 174.7(4) . . . . ?
C48 C47 C46 N15 -159.9(4) . . . . ?
C42 C41 C40 N15 156.0(5) . . . . ?

loop_
_platon_squeeze_void_nr
_platon_squeeze_void_average_x
_platon_squeeze_void_average_y
_platon_squeeze_void_average_z
_platon_squeeze_void_volume
_platon_squeeze_void_count_electrons
_platon_squeeze_void_content
1 0.500 0.105 0.250 496 142 '8 CH3OH'
2 0.500 -0.105 0.750 497 142 '8 CH3OH'
3 0.723 0.054 0.746 12 0 ' '
4 0.277 0.054 0.754 11 0 ' '
5 0.280 0.055 0.571 9 0 ' '
6 0.720 0.055 0.929 9 0 ' '
7 1.000 0.395 0.750 497 142 '8 CH3OH'
8 1.000 0.605 0.250 496 142 '8 CH3OH'
9 0.777 0.445 0.254 11 0 ' '
10 0.223 0.445 0.246 12 0 ' '
11 0.780 0.444 0.071 9 0 ' '
12 0.220 0.444 0.429 9 0 ' '
13 0.223 0.554 0.746 12 0 ' '
14 0.777 0.554 0.754 11 0 ' '
15 0.780 0.555 0.571 9 0 ' '
16 0.220 0.555 0.929 9 0 ' '
17 0.277 0.945 0.254 11 0 ' '
18 0.723 0.945 0.246 12 0 ' '
19 0.280 0.944 0.071 9 0 ' '
20 0.720 0.944 0.429 9 0 ' '
